data_7026499
loop_
_publ_author_name
'Yang, Song-Lin'
'Cheng, Wen-Dan'
'Zhang, Hao'
'Lin, Chen-Sheng'
'Zhang, Wei-Long'
'He, Zhang-Zhen'

_publ_section_title
;
 KZn(4)SbO(7) and KZn(4)Sb(3)O(12): syntheses, structures and photophysics
 of Sb(5+) control materials.
;
_journal_issue 40
_journal_name_full 'Dalton transactions (Cambridge, England : 2003)'
_journal_page_first 9547
_journal_page_last 9553
_journal_paper_doi 10.1039/c0dt00479k
_journal_volume 39
_journal_year 2010
_chemical_formula_moiety 'O7 Sb Zn4, K'
_chemical_formula_sum 'K O7 Sb Zn4'
_chemical_formula_weight 534.33
_chemical_name_systematic
;
?
;
_space_group_IT_number 186
_symmetry_cell_setting hexagonal
_symmetry_space_group_name_Hall 'P 6c -2c'
_symmetry_space_group_name_H-M 'P 63 m c'
_atom_sites_solution_hydrogens none
_atom_sites_solution_primary direct
_atom_sites_solution_secondary difmap
_audit_creation_method SHELXL-97
_cell_angle_alpha 90.00
_cell_angle_beta 90.00
_cell_angle_gamma 120.00
_cell_formula_units_Z 2
_cell_length_a 6.141(3)
_cell_length_b 6.141(3)
_cell_length_c 9.948(6)
_cell_measurement_reflns_used 996
_cell_measurement_temperature 293(2)
_cell_measurement_theta_max 27.4449
_cell_measurement_theta_min 3.8309
_cell_volume 324.9(3)
_computing_cell_refinement 'CrystalClear (Rigaku/MSC Inc., 2005)'
_computing_data_collection 'CrystalClear (Rigaku/MSC Inc., 2005)'
_computing_data_reduction 'CrystalClear (Rigaku/MSC Inc., 2005)'
_computing_structure_refinement 'SHELXL-97 (Sheldrick, 1997)'
_computing_structure_solution 'SHELXS-97 (Sheldrick, 1990)'
_diffrn_ambient_temperature 293(2)
_diffrn_measured_fraction_theta_full 1.000
_diffrn_measured_fraction_theta_max 1.000
_diffrn_measurement_device_type 'Mercury70 (2x2 bin mode)'
_diffrn_measurement_method CCD_Profile_fitting
_diffrn_radiation_monochromator graphite
_diffrn_radiation_source 'fine-focus sealed tube'
_diffrn_radiation_type MoK\a
_diffrn_radiation_wavelength 0.71073
_diffrn_reflns_av_R_equivalents 0.0839
_diffrn_reflns_av_sigmaI/netI 0.0479
_diffrn_reflns_limit_h_max 7
_diffrn_reflns_limit_h_min -7
_diffrn_reflns_limit_k_max 7
_diffrn_reflns_limit_k_min -4
_diffrn_reflns_limit_l_max 12
_diffrn_reflns_limit_l_min -12
_diffrn_reflns_number 2327
_diffrn_reflns_theta_full 27.45
_diffrn_reflns_theta_max 27.45
_diffrn_reflns_theta_min 3.83
_diffrn_standards_number 1939
_exptl_absorpt_coefficient_mu 19.289
_exptl_absorpt_correction_T_max 0.381
_exptl_absorpt_correction_T_min 0.167
_exptl_absorpt_correction_type multi-scan
_exptl_crystal_colour Orange
_exptl_crystal_density_diffrn 5.461
_exptl_crystal_density_method 'not measured'
_exptl_crystal_description Prism
_exptl_crystal_F_000 492
_exptl_crystal_size_max 0.10
_exptl_crystal_size_mid 0.10
_exptl_crystal_size_min 0.05
_refine_diff_density_max 0.636
_refine_diff_density_min -0.605
_refine_diff_density_rms 0.164
_refine_ls_abs_structure_details 'Flack H D (1983), Acta Cryst. A39, 876-881'
_refine_ls_abs_structure_Flack 0.04(4)
_refine_ls_extinction_coef 0.0416(11)
_refine_ls_extinction_expression Fc^*^=kFc[1+0.001xFc^2^\l^3^/sin(2\q)]^-1/4^
_refine_ls_extinction_method SHELXL
_refine_ls_goodness_of_fit_ref 1.052
_refine_ls_hydrogen_treatment none
_refine_ls_matrix_type full
_refine_ls_number_parameters 32
_refine_ls_number_reflns 311
_refine_ls_number_restraints 19
_refine_ls_restrained_S_all 1.022
_refine_ls_R_factor_all 0.0253
_refine_ls_R_factor_gt 0.0235
_refine_ls_shift/su_max 0.018
_refine_ls_shift/su_mean 0.003
_refine_ls_structure_factor_coef Fsqd
_refine_ls_weighting_details 'calc w=1/[\s^2^(Fo^2^)+(0.0181P)^2^+0.0000P] where P=(Fo^2^+2Fc^2^)/3'
_refine_ls_weighting_scheme calc
_refine_ls_wR_factor_gt 0.0528
_refine_ls_wR_factor_ref 0.0537
_reflns_number_gt 300
_reflns_number_total 311
_reflns_threshold_expression >2sigma(I)
_cod_data_source_file c0dt00479k.txt
_cod_data_source_block compd1
_cod_depositor_comments
;
The following automatic conversions were performed:

'_exptl_absorpt_correction_type' value 'Multi-scan' changed to
'multi-scan' according to
/home/saulius/struct/CIF-dictionaries/cif_core.dic dictionary named
'cif_core.dic' version 2.4.2 from 2011-04-26.

'_geom_bond_publ_flag'
value 'Yes' changed to 'yes' according to
/home/saulius/struct/CIF-dictionaries/cif_core.dic dictionary named
'cif_core.dic' version 2.4.2 from 2011-04-26 (52
times).

'_geom_angle_publ_flag' value 'Yes' changed to 'yes'
according to /home/saulius/struct/CIF-dictionaries/cif_core.dic
dictionary named 'cif_core.dic' version 2.4.2 from 2011-04-26 (258
times).

Automatic conversion script
Id: cif_fix_values 1891 2012-01-12 08:04:46Z andrius 
;
_cod_original_sg_symbol_H-M P6(3)mc
_cod_database_code 7026499

loop_
_symmetry_equiv_pos_as_xyz
'x, y, z'
'-y, x-y, z'
'-x+y, -x, z'
'-x, -y, z+1/2'
'y, -x+y, z+1/2'
'x-y, x, z+1/2'
'-y, -x, z'
'-x+y, y, z'
'x, x-y, z'
'y, x, z+1/2'
'x-y, -y, z+1/2'
'-x, -x+y, z+1/2'

loop_
_atom_site_label
_atom_site_type_symbol
_atom_site_fract_x
_atom_site_fract_y
_atom_site_fract_z
_atom_site_U_iso_or_equiv
_atom_site_adp_type
_atom_site_occupancy
_atom_site_symmetry_multiplicity
_atom_site_calc_flag
_atom_site_refinement_flags
Sb1 Sb 0.3333 0.6667 0.30524(6) 0.00557(15) Uani 1 6 d S
Zn2 Zn 0.0000 0.0000 0.24722(15) 0.0088(3) Uani 1 6 d S
Zn3 Zn 0.34583(11) 0.17292(6) 0.49287(10) 0.00752(17) Uani 1 2 d S
K4 K 0.3333 0.6667 0.6774(3) 0.0133(6) Uani 1 6 d S
O1 O 0.0000 0.0000 0.4436(7) 0.0069(7) Uani 1 6 d SU
O2 O 0.1781(4) 0.3563(8) 0.1886(5) 0.0057(7) Uani 1 2 d SU
O3 O 0.4893(4) 0.9786(8) 0.4206(5) 0.0070(7) Uani 1 2 d SU

loop_
_atom_site_aniso_label
_atom_site_aniso_U_11
_atom_site_aniso_U_22
_atom_site_aniso_U_33
_atom_site_aniso_U_23
_atom_site_aniso_U_13
_atom_site_aniso_U_12
Sb1 0.00625(19) 0.00625(19) 0.0042(3) 0.000 0.000 0.00312(9)
Zn2 0.0093(3) 0.0093(3) 0.0078(6) 0.000 0.000 0.00466(17)
Zn3 0.0079(4) 0.0083(3) 0.0062(3) -0.0002(2) -0.0004(4) 0.00397(18)
K4 0.0133(7) 0.0133(7) 0.0132(14) 0.000 0.000 0.0067(4)
O1 0.0069(7) 0.0069(7) 0.0068(11) 0.000 0.000 0.0034(4)
O2 0.0066(9) 0.0052(8) 0.0048(10) -0.0004(7) -0.0002(3) 0.0026(4)
O3 0.0070(9) 0.0065(8) 0.0071(10) -0.0004(7) -0.0002(3) 0.0033(4)

loop_
_atom_type_symbol
_atom_type_description
_atom_type_scat_dispersion_real
_atom_type_scat_dispersion_imag
_atom_type_scat_source
O O 0.0106 0.0060 'International Tables Vol C Tables 4.2.6.8 and 6.1.1.4'
K K 0.2009 0.2494 'International Tables Vol C Tables 4.2.6.8 and 6.1.1.4'
Zn Zn 0.2839 1.4301 'International Tables Vol C Tables 4.2.6.8 and 6.1.1.4'
Sb Sb -0.5866 1.5461 'International Tables Vol C Tables 4.2.6.8 and 6.1.1.4'

loop_
_geom_angle_atom_site_label_1
_geom_angle_atom_site_label_2
_geom_angle_atom_site_label_3
_geom_angle
_geom_angle_site_symmetry_1
_geom_angle_site_symmetry_3
_geom_angle_publ_flag
O3 Sb1 O3 90.85(18) . 2_665 yes
O3 Sb1 O3 90.85(18) . 3_565 yes
O3 Sb1 O3 90.85(18) 2_665 3_565 yes
O3 Sb1 O2 89.46(14) . 3_565 yes
O3 Sb1 O2 89.46(14) 2_665 3_565 yes
O3 Sb1 O2 179.57(19) 3_565 3_565 yes
O3 Sb1 O2 179.57(19) . . yes
O3 Sb1 O2 89.46(14) 2_665 . yes
O3 Sb1 O2 89.46(14) 3_565 . yes
O2 Sb1 O2 90.2(2) 3_565 . yes
O3 Sb1 O2 89.46(14) . 2_665 yes
O3 Sb1 O2 179.57(19) 2_665 2_665 yes
O3 Sb1 O2 89.46(14) 3_565 2_665 yes
O2 Sb1 O2 90.2(2) 3_565 2_665 yes
O2 Sb1 O2 90.2(2) . 2_665 yes
O3 Sb1 K4 55.34(13) . . yes
O3 Sb1 K4 55.34(13) 2_665 . yes
O3 Sb1 K4 55.34(13) 3_565 . yes
O2 Sb1 K4 125.10(14) 3_565 . yes
O2 Sb1 K4 125.10(14) . . yes
O2 Sb1 K4 125.10(14) 2_665 . yes
O3 Sb1 K4 125.39(2) . 4_564 yes
O3 Sb1 K4 54.40(13) 2_665 4_564 yes
O3 Sb1 K4 125.39(2) 3_565 4_564 yes
O2 Sb1 K4 54.61(2) 3_565 4_564 yes
O2 Sb1 K4 54.61(2) . 4_564 yes
O2 Sb1 K4 125.17(15) 2_665 4_564 yes
K4 Sb1 K4 109.73(4) . 4_564 yes
O3 Sb1 K4 54.40(13) . 4_674 yes
O3 Sb1 K4 125.39(2) 2_665 4_674 yes
O3 Sb1 K4 125.39(2) 3_565 4_674 yes
O2 Sb1 K4 54.61(2) 3_565 4_674 yes
O2 Sb1 K4 125.17(15) . 4_674 yes
O2 Sb1 K4 54.61(2) 2_665 4_674 yes
K4 Sb1 K4 109.73(4) . 4_674 yes
K4 Sb1 K4 109.21(4) 4_564 4_674 yes
O3 Sb1 K4 125.39(2) . 4_664 yes
O3 Sb1 K4 125.39(2) 2_665 4_664 yes
O3 Sb1 K4 54.40(13) 3_565 4_664 yes
O2 Sb1 K4 125.17(15) 3_565 4_664 yes
O2 Sb1 K4 54.61(2) . 4_664 yes
O2 Sb1 K4 54.61(2) 2_665 4_664 yes
K4 Sb1 K4 109.73(4) . 4_664 yes
K4 Sb1 K4 109.21(4) 4_564 4_664 yes
K4 Sb1 K4 109.21(4) 4_674 4_664 yes
O1 Zn2 O2 107.10(15) . 2 yes
O1 Zn2 O2 107.10(15) . 3 yes
O2 Zn2 O2 111.73(14) 2 3 yes
O1 Zn2 O2 107.10(15) . . yes
O2 Zn2 O2 111.73(14) 2 . yes
O2 Zn2 O2 111.73(14) 3 . yes
O1 Zn2 Zn3 36.97(3) . . yes
O2 Zn2 Zn3 144.07(16) 2 . yes
O2 Zn2 Zn3 86.99(13) 3 . yes
O2 Zn2 Zn3 86.99(13) . . yes
O1 Zn2 Zn3 36.97(3) . 2 yes
O2 Zn2 Zn3 86.99(13) 2 2 yes
O2 Zn2 Zn3 144.07(16) 3 2 yes
O2 Zn2 Zn3 86.99(13) . 2 yes
Zn3 Zn2 Zn3 62.77(5) . 2 yes
O1 Zn2 Zn3 36.97(3) . 3 yes
O2 Zn2 Zn3 86.99(13) 2 3 yes
O2 Zn2 Zn3 86.99(13) 3 3 yes
O2 Zn2 Zn3 144.07(16) . 3 yes
Zn3 Zn2 Zn3 62.77(5) . 3 yes
Zn3 Zn2 Zn3 62.77(5) 2 3 yes
O1 Zn2 Zn3 143.98(3) . 4_554 yes
O2 Zn2 Zn3 36.88(15) 2 4_554 yes
O2 Zn2 Zn3 92.47(13) 3 4_554 yes
O2 Zn2 Zn3 92.47(13) . 4_554 yes
Zn3 Zn2 Zn3 179.05(4) . 4_554 yes
Zn3 Zn2 Zn3 118.00(4) 2 4_554 yes
Zn3 Zn2 Zn3 118.00(4) 3 4_554 yes
O1 Zn2 Zn3 143.98(3) . 5_554 yes
O2 Zn2 Zn3 92.47(13) 2 5_554 yes
O2 Zn2 Zn3 36.88(15) 3 5_554 yes
O2 Zn2 Zn3 92.47(13) . 5_554 yes
Zn3 Zn2 Zn3 118.00(4) . 5_554 yes
Zn3 Zn2 Zn3 179.05(4) 2 5_554 yes
Zn3 Zn2 Zn3 118.00(4) 3 5_554 yes
Zn3 Zn2 Zn3 61.23(5) 4_554 5_554 yes
O1 Zn2 Zn3 143.98(3) . 6_554 yes
O2 Zn2 Zn3 92.47(13) 2 6_554 yes
O2 Zn2 Zn3 92.47(13) 3 6_554 yes
O2 Zn2 Zn3 36.88(15) . 6_554 yes
Zn3 Zn2 Zn3 118.00(4) . 6_554 yes
Zn3 Zn2 Zn3 118.00(4) 2 6_554 yes
Zn3 Zn2 Zn3 179.05(4) 3 6_554 yes
Zn3 Zn2 Zn3 61.23(5) 4_554 6_554 yes
Zn3 Zn2 Zn3 61.23(5) 5_554 6_554 yes
O1 Zn2 K4 101.08(5) . 4_564 yes
O2 Zn2 K4 58.297(15) 2 4_564 yes
O2 Zn2 K4 151.81(17) 3 4_564 yes
O2 Zn2 K4 58.297(15) . 4_564 yes
Zn3 Zn2 K4 116.66(4) . 4_564 yes
Zn3 Zn2 K4 64.11(5) 2 4_564 yes
Zn3 Zn2 K4 116.66(4) 3 4_564 yes
Zn3 Zn2 K4 63.64(4) 4_554 4_564 yes
Zn3 Zn2 K4 114.93(7) 5_554 4_564 yes
Zn3 Zn2 K4 63.64(4) 6_554 4_564 yes
O1 Zn2 K4 101.08(5) . 4_554 yes
O2 Zn2 K4 58.297(15) 2 4_554 yes
O2 Zn2 K4 58.297(15) 3 4_554 yes
O2 Zn2 K4 151.81(17) . 4_554 yes
Zn3 Zn2 K4 116.66(4) . 4_554 yes
Zn3 Zn2 K4 116.66(4) 2 4_554 yes
Zn3 Zn2 K4 64.11(5) 3 4_554 yes
Zn3 Zn2 K4 63.64(4) 4_554 4_554 yes
Zn3 Zn2 K4 63.64(4) 5_554 4_554 yes
Zn3 Zn2 K4 114.93(7) 6_554 4_554 yes
K4 Zn2 K4 116.40(3) 4_564 4_554 yes
O1 Zn3 O3 106.53(15) . 1_545 yes
O1 Zn3 O3 106.53(15) . 3_565 yes
O3 Zn3 O3 114.6(3) 1_545 3_565 yes
O1 Zn3 O2 106.5(2) . 5 yes
O3 Zn3 O2 111.04(14) 1_545 5 yes
O3 Zn3 O2 111.04(14) 3_565 5 yes
O1 Zn3 Zn3 146.81(9) . 3_665 yes
O3 Zn3 Zn3 94.62(11) 1_545 3_665 yes
O3 Zn3 Zn3 40.43(10) 3_565 3_665 yes
O2 Zn3 Zn3 88.59(11) 5 3_665 yes
O1 Zn3 Zn3 146.81(9) . 2_655 yes
O3 Zn3 Zn3 40.43(10) 1_545 2_655 yes
O3 Zn3 Zn3 94.62(11) 3_565 2_655 yes
O2 Zn3 Zn3 88.59(11) 5 2_655 yes
Zn3 Zn3 Zn3 60.0 3_665 2_655 yes
O1 Zn3 Zn2 38.1(2) . . yes
O3 Zn3 Zn2 86.58(12) 1_545 . yes
O3 Zn3 Zn2 86.58(12) 3_565 . yes
O2 Zn3 Zn2 144.66(13) 5 . yes
Zn3 Zn3 Zn2 121.39(2) 3_665 . yes
Zn3 Zn3 Zn2 121.39(2) 2_655 . yes
O1 Zn3 Zn2 68.9(2) . 4 yes
O3 Zn3 Zn2 122.05(13) 1_545 4 yes
O3 Zn3 Zn2 122.05(13) 3_565 4 yes
O2 Zn3 Zn2 37.65(13) 5 4 yes
Zn3 Zn3 Zn2 120.61(2) 3_665 4 yes
Zn3 Zn3 Zn2 120.61(2) 2_655 4 yes
Zn2 Zn3 Zn2 107.01(5) . 4 yes
O1 Zn3 K4 103.6(2) . 4_664 yes
O3 Zn3 K4 59.12(13) 1_545 4_664 yes
O3 Zn3 K4 59.12(13) 3_565 4_664 yes
O2 Zn3 K4 149.83(13) 5 4_664 yes
Zn3 Zn3 K4 65.56(3) 3_665 4_664 yes
Zn3 Zn3 K4 65.56(3) 2_655 4_664 yes
Zn2 Zn3 K4 65.50(5) . 4_664 yes
Zn2 Zn3 K4 172.52(4) 4 4_664 yes
O1 Zn3 K4 96.55(11) . 1_545 yes
O3 Zn3 K4 58.34(14) 1_545 1_545 yes
O3 Zn3 K4 156.87(10) 3_565 1_545 yes
O2 Zn3 K4 59.19(5) 5 1_545 yes
Zn3 Zn3 K4 116.435(17) 3_665 1_545 yes
Zn3 Zn3 K4 65.606(15) 2_655 1_545 yes
Zn2 Zn3 K4 113.50(4) . 1_545 yes
Zn2 Zn3 K4 64.79(4) 4 1_545 yes
K4 Zn3 K4 117.36(4) 4_664 1_545 yes
O1 Zn3 K4 96.55(11) . . yes
O3 Zn3 K4 156.87(10) 1_545 . yes
O3 Zn3 K4 58.34(14) 3_565 . yes
O2 Zn3 K4 59.19(5) 5 . yes
Zn3 Zn3 K4 65.606(15) 3_665 . yes
Zn3 Zn3 K4 116.435(17) 2_655 . yes
Zn2 Zn3 K4 113.50(4) . . yes
Zn2 Zn3 K4 64.79(4) 4 . yes
K4 Zn3 K4 117.36(4) 4_664 . yes
K4 Zn3 K4 118.23(9) 1_545 . yes
O3 K4 O3 56.28(15) 2_665 . yes
O3 K4 O3 56.28(15) 2_665 3_565 yes
O3 K4 O3 56.28(15) . 3_565 yes
O3 K4 O3 145.97(3) 2_665 4_675 yes
O3 K4 O3 109.05(4) . 4_675 yes
O3 K4 O3 145.97(3) 3_565 4_675 yes
O3 K4 O3 109.05(4) 2_665 5_455 yes
O3 K4 O3 145.97(3) . 5_455 yes
O3 K4 O3 145.97(3) 3_565 5_455 yes
O3 K4 O3 64.37(15) 4_675 5_455 yes
O3 K4 O3 145.97(3) 2_665 6_655 yes
O3 K4 O3 145.97(3) . 6_655 yes
O3 K4 O3 109.05(4) 3_565 6_655 yes
O3 K4 O3 64.37(15) 4_675 6_655 yes
O3 K4 O3 64.37(15) 5_455 6_655 yes
O3 K4 O2 92.98(9) 2_665 5_565 yes
O3 K4 O2 63.17(12) . 5_565 yes
O3 K4 O2 119.38(13) 3_565 5_565 yes
O3 K4 O2 55.06(12) 4_675 5_565 yes
O3 K4 O2 89.76(9) 5_455 5_565 yes
O3 K4 O2 119.41(13) 6_655 5_565 yes
O3 K4 O2 63.17(12) 2_665 4_565 yes
O3 K4 O2 92.98(10) . 4_565 yes
O3 K4 O2 119.38(13) 3_565 4_565 yes
O3 K4 O2 89.76(9) 4_675 4_565 yes
O3 K4 O2 55.06(12) 5_455 4_565 yes
O3 K4 O2 119.41(13) 6_655 4_565 yes
O2 K4 O2 64.50(15) 5_565 4_565 yes
O3 K4 O2 63.17(12) 2_665 6 yes
O3 K4 O2 119.38(13) . 6 yes
O3 K4 O2 92.98(10) 3_565 6 yes
O3 K4 O2 119.41(13) 4_675 6 yes
O3 K4 O2 55.06(12) 5_455 6 yes
O3 K4 O2 89.76(9) 6_655 6 yes
O2 K4 O2 119.870(14) 5_565 6 yes
O2 K4 O2 55.41(15) 4_565 6 yes
O3 K4 O2 119.38(13) 2_665 6_665 yes
O3 K4 O2 63.17(12) . 6_665 yes
O3 K4 O2 92.98(10) 3_565 6_665 yes
O3 K4 O2 55.06(12) 4_675 6_665 yes
O3 K4 O2 119.41(13) 5_455 6_665 yes
O3 K4 O2 89.76(10) 6_655 6_665 yes
O2 K4 O2 55.41(15) 5_565 6_665 yes
O2 K4 O2 119.870(14) 4_565 6_665 yes
O2 K4 O2 173.84(18) 6 6_665 yes
O3 K4 O2 92.98(10) 2_665 5 yes
O3 K4 O2 119.38(13) . 5 yes
O3 K4 O2 63.17(12) 3_565 5 yes
O3 K4 O2 119.41(13) 4_675 5 yes
O3 K4 O2 89.76(9) 5_455 5 yes
O3 K4 O2 55.06(12) 6_655 5 yes
O2 K4 O2 173.84(18) 5_565 5 yes
O2 K4 O2 119.870(14) 4_565 5 yes
O2 K4 O2 64.50(15) 6 5 yes
O2 K4 O2 119.870(14) 6_665 5 yes
O3 K4 O2 119.38(13) 2_665 4_665 yes
O3 K4 O2 92.98(10) . 4_665 yes
O3 K4 O2 63.17(12) 3_565 4_665 yes
O3 K4 O2 89.76(9) 4_675 4_665 yes
O3 K4 O2 119.41(13) 5_455 4_665 yes
O3 K4 O2 55.06(12) 6_655 4_665 yes
O2 K4 O2 119.870(14) 5_565 4_665 yes
O2 K4 O2 173.84(18) 4_565 4_665 yes
O2 K4 O2 119.870(13) 6 4_665 yes
O2 K4 O2 64.50(15) 6_665 4_665 yes
O2 K4 O2 55.41(15) 5 4_665 yes
Zn3 O1 Zn3 113.62(18) . 3 yes
Zn3 O1 Zn3 113.62(18) . 2 yes
Zn3 O1 Zn3 113.62(18) 3 2 yes
Zn3 O1 Zn2 104.9(2) . . yes
Zn3 O1 Zn2 104.9(2) 3 . yes
Zn3 O1 Zn2 104.9(2) 2 . yes
Zn3 O2 Zn2 105.5(2) 6_554 . yes
Zn3 O2 Sb1 126.7(2) 6_554 . yes
Zn2 O2 Sb1 127.8(3) . . yes
Zn3 O2 K4 87.86(10) 6_554 4_564 yes
Zn2 O2 K4 88.44(8) . 4_564 yes
Sb1 O2 K4 93.06(8) . 4_564 yes
Zn3 O2 K4 87.86(10) 6_554 4_664 yes
Zn2 O2 K4 88.44(8) . 4_664 yes
Sb1 O2 K4 93.06(8) . 4_664 yes
K4 O2 K4 173.84(18) 4_564 4_664 yes
Zn3 O3 Zn3 99.1(2) 1_565 2_665 yes
Zn3 O3 Sb1 130.43(10) 1_565 . yes
Zn3 O3 Sb1 130.43(10) 2_665 . yes
Zn3 O3 K4 88.81(15) 1_565 . yes
Zn3 O3 K4 88.81(15) 2_665 . yes
Sb1 O3 K4 91.67(16) . . yes
Zn3 O3 K4 87.98(15) 1_565 4_674 yes
Zn3 O3 K4 87.98(15) 2_665 4_674 yes
Sb1 O3 K4 93.29(16) . 4_674 yes
K4 O3 K4 175.04(18) . 4_674 yes

loop_
_geom_bond_atom_site_label_1
_geom_bond_atom_site_label_2
_geom_bond_distance
_geom_bond_site_symmetry_2
_geom_bond_publ_flag
Sb1 O3 2.017(5) . yes
Sb1 O3 2.017(5) 2_665 yes
Sb1 O3 2.017(5) 3_565 yes
Sb1 O2 2.018(4) 3_565 yes
Sb1 O2 2.018(4) . yes
Sb1 O2 2.018(4) 2_665 yes
Sb1 K4 3.702(4) . yes
Sb1 K4 3.7669(18) 4_564 yes
Sb1 K4 3.7669(18) 4_674 yes
Sb1 K4 3.7669(18) 4_664 yes
Zn2 O1 1.954(8) . yes
Zn2 O2 1.982(4) 2 yes
Zn2 O2 1.982(4) 3 yes
Zn2 O2 1.982(4) . yes
Zn2 Zn3 3.059(2) . yes
Zn2 Zn3 3.059(2) 2 yes
Zn2 Zn3 3.059(2) 3 yes
Zn2 Zn3 3.128(2) 4_554 yes
Zn2 Zn3 3.128(2) 5_554 yes
Zn2 Zn3 3.128(2) 6_554 yes
Zn2 K4 3.6131(16) 4_564 yes
Zn2 K4 3.6131(16) 4_554 yes
Zn3 O1 1.903(2) . yes
Zn3 O3 1.942(3) 1_545 yes
Zn3 O3 1.942(3) 3_565 yes
Zn3 O2 1.948(5) 5 yes
Zn3 Zn3 2.9556(17) 3_665 yes
Zn3 Zn3 2.9556(17) 2_655 yes
Zn3 Zn2 3.128(2) 4 yes
Zn3 K4 3.572(3) 4_664 yes
Zn3 K4 3.578(2) 1_545 yes
Zn3 K4 3.578(2) . yes
K4 O3 3.046(5) 2_665 yes
K4 O3 3.046(5) . yes
K4 O3 3.046(5) 3_565 yes
K4 O3 3.068(5) 4_675 yes
K4 O3 3.068(5) 5_455 yes
K4 O3 3.068(5) 6_655 yes
K4 O2 3.0751(14) 5_565 yes
K4 O2 3.0751(14) 4_565 yes
K4 O2 3.0751(14) 6 yes
K4 O2 3.0751(14) 6_665 yes
K4 O2 3.0751(14) 5 yes
K4 O2 3.0751(14) 4_665 yes
O1 Zn3 1.903(2) 3 yes
O1 Zn3 1.903(2) 2 yes
O2 Zn3 1.948(5) 6_554 yes
O2 K4 3.0751(14) 4_564 yes
O2 K4 3.0751(14) 4_664 yes
O3 Zn3 1.942(3) 1_565 yes
O3 Zn3 1.942(3) 2_665 yes
O3 K4 3.068(5) 4_674 yes
